data_9014013
loop_
_publ_author_name
'Heyding, R. D.'
'Despault, G. J. G.'

_publ_section_title
;
 The copper/arsenic system and the copper arsenide minerals
;
_journal_name_full 'Canadian Journal of Chemistry'
_journal_page_first 2477
_journal_page_last 2481
_journal_paper_doi 10.1139/v60-335
_journal_volume 38
_journal_year 1960
_chemical_compound_source Synthetic
_chemical_formula_sum 'As0.111 Cu0.889'
_chemical_name_mineral Algodonite
_space_group_IT_number 194
_symmetry_space_group_name_Hall '-P 6c 2c'
_symmetry_space_group_name_H-M 'P 63/m m c'
_cell_angle_alpha 90
_cell_angle_beta 90
_cell_angle_gamma 120
_cell_length_a 2.588
_cell_length_b 2.588
_cell_length_c 4.226
_cell_formula_units_Z 2
_cell_volume 24.513
_database_code_amcsd 0018469
_exptl_crystal_density_diffrn 8.781
_cod_original_formula_sum '(Cu.889 As.111)'
_cod_database_code 9014013

loop_
_space_group_symop_operation_xyz
x,y,z
-x,-x+y,1/2+z
x,x-y,1/2-z
-x+y,-x,1/2-z
x-y,x,1/2+z
-y,-x,z
y,x,-z
y,-x+y,-z
-y,x-y,z
x-y,-y,1/2+z
-x+y,y,1/2-z
x,y,1/2-z
-x,-y,1/2+z
x,x-y,z
-x,-x+y,-z
x-y,x,-z
-x+y,-x,z
y,x,1/2+z
-y,-x,1/2-z
-y,x-y,1/2-z
y,-x+y,1/2+z
-x+y,y,z
x-y,-y,-z
-x,-y,-z

loop_
_atom_site_label
_atom_site_fract_x
_atom_site_fract_y
_atom_site_fract_z
_atom_site_occupancy
Cu 0.33333 0.66667 0.25000 0.88900
As 0.33333 0.66667 0.25000 0.11100

loop_
_cod_related_entry_id
_cod_related_entry_database
_cod_related_entry_code
1 AMCSD 0018469
